data_2236914
loop_
_publ_author_name
'Seredyuk, Maksym'
'Pavlenko, Vadim A.'
'Gumienna-Kontecka, Elzbieta'
'Iskenderov, Turganbay S.'

_publ_section_title
;
 [Aquabis(nitrato-\k<i>O</i>)copper(II)]-\m-{bis[5-methyl-3-(pyridin-2-yl)-1<i>H</i>-pyrazol-4-yl]selenide}-[diaqua(nitrato-\k<i>O</i>)copper(II)]
 nitrate monohydrate
;
_journal_coeditor_code HY2595
_journal_issue 12
_journal_name_full 'Acta Crystallographica Section E'
_journal_page_first m1472
_journal_page_last m1473
_journal_paper_doi 10.1107/S1600536812045217
_journal_volume 68
_journal_year 2012
_chemical_formula_iupac '[Cu2 (N O3)3 (C18 H16 N6 Se) (H2 O)3] N O3, H2 O'
_chemical_formula_moiety 'C18 H22 Cu2 N9 O12 Se +, N O3 -, H2 O'
_chemical_formula_sum 'C18 H24 Cu2 N10 O16 Se'
_chemical_formula_weight 842.51
_chemical_name_systematic
;
[Aquabis(nitrato-\k<i>O</i>)copper(II)]\m-{bis[5-methyl-3-(pyridin-2-yl)-
1<i>H</i>-pyrazol-4-yl]selenide}-[diaqua(nitrato-\k<i>O</i>)copper(II)]
nitrate monohydrate
;
_space_group_IT_number 2
_symmetry_cell_setting triclinic
_symmetry_space_group_name_Hall '-P 1'
_symmetry_space_group_name_H-M 'P -1'
_atom_sites_solution_hydrogens geom
_atom_sites_solution_primary direct
_atom_sites_solution_secondary difmap
_audit_creation_method SHELXL-97
_cell_angle_alpha 98.56(3)
_cell_angle_beta 93.07(3)
_cell_angle_gamma 93.04(3)
_cell_formula_units_Z 2
_cell_length_a 10.102(2)
_cell_length_b 11.629(2)
_cell_length_c 12.796(3)
_cell_measurement_reflns_used 6135
_cell_measurement_temperature 100(2)
_cell_measurement_theta_max 28.38
_cell_measurement_theta_min 3.49
_cell_volume 1481.5(5)
_computing_cell_refinement 'SAINT (Bruker, 2007)'
_computing_data_collection 'APEX2 (Bruker, 2007)'
_computing_data_reduction 'SAINT (Bruker, 2007)'
_computing_molecular_graphics 'DIAMOND (Brandenburg, 1999)'
_computing_publication_material 'SHELXL97 (Sheldrick, 2008)'
_computing_structure_refinement 'SHELXL97 (Sheldrick, 2008)'
_computing_structure_solution 'SIR2004 (Burla <i>et al.</i>, 2005)'
_diffrn_ambient_temperature 100(2)
_diffrn_measured_fraction_theta_full 0.991
_diffrn_measured_fraction_theta_max 0.966
_diffrn_measurement_device '62mm x 62mm CCD camera on three-circle goniostat'
_diffrn_measurement_device_type 'Bruker APEXII CCD'
_diffrn_measurement_method '\f and \w scans'
_diffrn_radiation_monochromator graphite
_diffrn_radiation_source 'fine-focus sealed tube'
_diffrn_radiation_type MoK\a
_diffrn_radiation_wavelength 0.71073
_diffrn_reflns_av_R_equivalents 0.0733
_diffrn_reflns_av_sigmaI/netI 0.0738
_diffrn_reflns_limit_h_max 13
_diffrn_reflns_limit_h_min -13
_diffrn_reflns_limit_k_max 15
_diffrn_reflns_limit_k_min -15
_diffrn_reflns_limit_l_max 17
_diffrn_reflns_limit_l_min -17
_diffrn_reflns_number 11167
_diffrn_reflns_theta_full 25.00
_diffrn_reflns_theta_max 28.39
_diffrn_reflns_theta_min 3.47
_exptl_absorpt_coefficient_mu 2.755
_exptl_absorpt_correction_T_max 0.7155
_exptl_absorpt_correction_T_min 0.4762
_exptl_absorpt_correction_type multi-scan
_exptl_absorpt_process_details '(SADABS; Sheldrick, 1996)'
_exptl_crystal_colour green
_exptl_crystal_density_diffrn 1.889
_exptl_crystal_density_method 'not measured'
_exptl_crystal_description block
_exptl_crystal_F_000 844
_exptl_crystal_size_max 0.27
_exptl_crystal_size_mid 0.23
_exptl_crystal_size_min 0.13
_refine_diff_density_max 2.050
_refine_diff_density_min -1.346
_refine_ls_extinction_method none
_refine_ls_goodness_of_fit_ref 1.021
_refine_ls_hydrogen_treatment constr
_refine_ls_matrix_type full
_refine_ls_number_parameters 418
_refine_ls_number_reflns 6511
_refine_ls_number_restraints 39
_refine_ls_restrained_S_all 1.029
_refine_ls_R_factor_all 0.1451
_refine_ls_R_factor_gt 0.0800
_refine_ls_shift/su_max 0.002
_refine_ls_shift/su_mean 0.000
_refine_ls_structure_factor_coef Fsqd
_refine_ls_weighting_details 'calc w=1/[\s^2^(Fo^2^)+(0.1001P)^2^] where P=(Fo^2^+2Fc^2^)/3'
_refine_ls_weighting_scheme calc
_refine_ls_wR_factor_gt 0.1887
_refine_ls_wR_factor_ref 0.2228
_reflns_number_gt 5817
_reflns_number_total 6511
_reflns_threshold_expression I>2\s(I)
_cod_data_source_file hy2595.cif
_cod_data_source_block I
_cod_database_code 2236914
_cod_database_fobs_code 2236914

loop_
_symmetry_equiv_pos_as_xyz
'x, y, z'
'-x, -y, -z'

loop_
_atom_site_type_symbol
_atom_site_label
_atom_site_fract_x
_atom_site_fract_y
_atom_site_fract_z
_atom_site_U_iso_or_equiv
_atom_site_adp_type
_atom_site_calc_flag
_atom_site_refinement_flags
_atom_site_occupancy
_atom_site_symmetry_multiplicity
Se Se1 0.21129(9) 0.43349(8) 0.24378(7) 0.0235(3) Uani d . 1 1
Cu Cu1 0.02084(10) 0.23134(10) 0.60026(9) 0.0206(3) Uani d . 1 1
Cu Cu2 0.44191(10) 0.14805(10) -0.10606(9) 0.0216(3) Uani d . 1 1
O O1 0.5970(6) 0.0816(5) -0.1753(5) 0.0272(16) Uani d . 1 1
H H1O1 0.5992 0.1308 -0.2182 0.041 Uiso d R 1 1
H H2O1 0.6854 0.0643 -0.1449 0.041 Uiso d R 1 1
O O2 0.3959(6) 0.2470(6) -0.2494(5) 0.0316(16) Uani d . 1 1
O O3 0.4542(10) 0.3529(9) -0.3672(9) 0.0775(16) Uani d . 1 1
O O4 0.5925(10) 0.2392(9) -0.3114(9) 0.0775(16) Uani d U 1 1
O O5 0.3321(6) 0.0230(6) -0.1982(6) 0.0372(18) Uani d D 1 1
O O6 0.3899(10) -0.0632(9) -0.0650(10) 0.0775(16) Uani d DU 1 1
O O7 0.2943(10) -0.1626(9) -0.2145(9) 0.0775(16) Uani d DU 1 1
O O8 0.1528(6) 0.1420(6) 0.6666(5) 0.0258(15) Uani d . 1 1
H H1O8 0.1165 0.0833 0.6890 0.039 Uiso d R 1 1
H H2O8 0.2230 0.1798 0.7126 0.039 Uiso d R 1 1
O O9 -0.1007(6) 0.0624(6) 0.5480(5) 0.0289(15) Uani d . 1 1
H H1O9 -0.1127 0.0330 0.6044 0.043 Uiso d R 1 1
H H2O9 -0.0410 0.0253 0.5155 0.043 Uiso d PR 0.50 1
H H3O9 -0.1677 0.0810 0.5121 0.043 Uiso d PR 0.50 1
O O10 -0.0814(6) 0.2541(5) 0.7294(5) 0.0211(14) Uani d . 1 1
O O11 0.0904(6) 0.3763(5) 0.7686(5) 0.0254(15) Uani d . 1 1
O O12 -0.0468(7) 0.3494(6) 0.8898(5) 0.0302(16) Uani d . 1 1
O O13 -0.1565(6) -0.0198(6) 0.7310(5) 0.0289(16) Uani d . 1 1
O O14 0.0347(6) 0.0339(6) 0.8173(5) 0.0245(15) Uani d . 1 1
O O15 -0.1499(6) 0.0426(6) 0.8989(5) 0.0266(15) Uani d . 1 1
O O1WA 0.3744(16) 0.0262(14) 0.5467(12) 0.052(3) Uani d PU 0.50 1
H H1WA 0.3750 0.0219 0.6157 0.078 Uiso d PR 0.50 1
H H2WA 0.4560 0.0074 0.5262 0.078 Uiso d PR 0.50 1
O O1WB 0.2742(16) -0.1094(14) 0.6081(12) 0.052(3) Uani d PU 0.50 1
H H1WB 0.2220 -0.1701 0.5659 0.078 Uiso d PR 0.50 1
H H2WB 0.2854 -0.1259 0.6728 0.078 Uiso d PR 0.50 1
N N1 0.2979(7) 0.2094(6) -0.0216(6) 0.0208(17) Uani d . 1 1
N N2 0.1677(7) 0.1782(6) -0.0076(6) 0.0191(16) Uani d . 1 1
H H1N2 0.1358 0.1221 -0.0461 0.023 Uiso d R 1 1
N N3 0.5397(7) 0.2878(6) -0.0177(6) 0.0188(16) Uani d . 1 1
N N4 0.1334(7) 0.2424(7) 0.4797(6) 0.0222(17) Uani d . 1 1
N N5 0.2575(7) 0.2116(7) 0.4554(6) 0.0228(17) Uani d . 1 1
H H1N 0.3032 0.1655 0.4873 0.027 Uiso d R 1 1
N N6 -0.0912(7) 0.3259(7) 0.5166(6) 0.0224(17) Uani d . 1 1
N N7 0.3367(10) -0.0720(9) -0.1549(10) 0.062(3) Uani d DU 1 1
N N8 0.4817(9) 0.2826(8) -0.3083(7) 0.037(2) Uani d . 1 1
N N9 -0.0101(7) 0.3290(7) 0.7998(6) 0.0243(18) Uani d . 1 1
N N10 -0.0915(7) 0.0180(6) 0.8146(6) 0.0224(17) Uani d . 1 1
C C1 -0.0184(8) 0.2275(8) 0.1079(7) 0.021(2) Uani d . 1 1
H H1A -0.0662 0.1677 0.0582 0.031 Uiso calc R 1 1
H H1B -0.0611 0.2994 0.1085 0.031 Uiso calc R 1 1
H H1C -0.0175 0.2055 0.1773 0.031 Uiso calc R 1 1
C C2 0.1202(8) 0.2428(8) 0.0766(6) 0.0164(18) Uani d . 1 1
C C3 0.2234(9) 0.3198(8) 0.1218(7) 0.022(2) Uani d . 1 1
C C4 0.3337(8) 0.2966(8) 0.0588(7) 0.0184(18) Uani d . 1 1
C C5 0.4711(8) 0.3463(8) 0.0583(7) 0.0198(19) Uani d . 1 1
C C6 0.5225(9) 0.4453(7) 0.1248(7) 0.0203(19) Uani d . 1 1
H H6 0.4725 0.4836 0.1766 0.024 Uiso calc R 1 1
C C7 0.6512(8) 0.4853(8) 0.1111(7) 0.0213(19) Uani d . 1 1
H H7 0.6889 0.5514 0.1547 0.026 Uiso calc R 1 1
C C8 0.7243(9) 0.4275(8) 0.0331(7) 0.024(2) Uani d . 1 1
H H8 0.8102 0.4548 0.0232 0.029 Uiso calc R 1 1
C C9 0.6673(8) 0.3289(7) -0.0294(7) 0.0178(18) Uani d . 1 1
H H9 0.7164 0.2890 -0.0810 0.021 Uiso calc R 1 1
C C10 0.4320(9) 0.2365(10) 0.3298(9) 0.039(3) Uani d . 1 1
H H10A 0.4872 0.2059 0.3812 0.059 Uiso calc R 1 1
H H10B 0.4744 0.3068 0.3132 0.059 Uiso calc R 1 1
H H10C 0.4185 0.1802 0.2667 0.059 Uiso calc R 1 1
C C11 0.2990(9) 0.2627(8) 0.3746(7) 0.0216(19) Uani d . 1 1
C C12 0.1988(9) 0.3295(7) 0.3456(7) 0.0189(19) Uani d . 1 1
C C13 0.0964(8) 0.3147(8) 0.4154(7) 0.021(2) Uani d . 1 1
C C14 -0.0378(8) 0.3594(8) 0.4312(7) 0.0181(18) Uani d . 1 1
C C15 -0.1049(9) 0.4238(8) 0.3645(7) 0.024(2) Uani d . 1 1
H H15 -0.0666 0.4441 0.3048 0.029 Uiso calc R 1 1
C C16 -0.2299(9) 0.4566(8) 0.3895(8) 0.024(2) Uani d . 1 1
H H16 -0.2769 0.5015 0.3478 0.029 Uiso calc R 1 1
C C17 -0.2853(9) 0.4213(8) 0.4786(8) 0.027(2) Uani d . 1 1
H H17 -0.3695 0.4428 0.4964 0.032 Uiso calc R 1 1
C C18 -0.2157(8) 0.3552(8) 0.5394(7) 0.021(2) Uani d . 1 1
H H18 -0.2542 0.3300 0.5971 0.025 Uiso calc R 1 1

loop_
_atom_site_aniso_label
_atom_site_aniso_U_11
_atom_site_aniso_U_22
_atom_site_aniso_U_33
_atom_site_aniso_U_12
_atom_site_aniso_U_13
_atom_site_aniso_U_23
Se1 0.0247(5) 0.0220(5) 0.0236(5) -0.0016(4) 0.0123(4) 0.0003(4)
Cu1 0.0187(6) 0.0248(6) 0.0192(6) 0.0027(5) 0.0057(4) 0.0040(5)
Cu2 0.0157(6) 0.0244(6) 0.0249(6) 0.0036(5) 0.0069(5) 0.0016(5)
O1 0.016(3) 0.030(4) 0.035(4) 0.008(3) 0.009(3) -0.002(3)
O2 0.022(4) 0.041(4) 0.034(4) 0.004(3) 0.010(3) 0.009(3)
O3 0.069(3) 0.074(3) 0.101(4) 0.022(3) 0.039(3) 0.032(3)
O4 0.069(3) 0.074(3) 0.101(4) 0.022(3) 0.039(3) 0.032(3)
O5 0.023(4) 0.027(4) 0.059(5) 0.007(3) 0.008(3) -0.007(4)
O6 0.069(3) 0.074(3) 0.101(4) 0.022(3) 0.039(3) 0.032(3)
O7 0.069(3) 0.074(3) 0.101(4) 0.022(3) 0.039(3) 0.032(3)
O8 0.021(3) 0.035(4) 0.023(4) 0.004(3) 0.002(3) 0.008(3)
O9 0.034(4) 0.029(4) 0.022(4) 0.004(3) -0.001(3) -0.003(3)
O10 0.023(3) 0.025(3) 0.014(3) -0.002(3) 0.001(3) -0.003(3)
O11 0.019(3) 0.028(4) 0.030(4) -0.001(3) 0.006(3) 0.005(3)
O12 0.037(4) 0.039(4) 0.015(3) 0.012(3) 0.013(3) -0.001(3)
O13 0.029(4) 0.038(4) 0.018(4) -0.005(3) 0.006(3) 0.002(3)
O14 0.011(3) 0.035(4) 0.027(4) 0.003(3) 0.005(3) 0.005(3)
O15 0.026(4) 0.036(4) 0.018(3) 0.006(3) 0.009(3) 0.001(3)
O1WA 0.063(6) 0.054(5) 0.036(5) 0.032(5) -0.013(4) -0.008(4)
O1WB 0.063(6) 0.054(5) 0.036(5) 0.032(5) -0.013(4) -0.008(4)
N1 0.007(3) 0.026(4) 0.029(4) 0.002(3) 0.004(3) 0.001(3)
N2 0.017(4) 0.018(4) 0.023(4) 0.000(3) 0.008(3) 0.003(3)
N3 0.012(4) 0.022(4) 0.023(4) 0.003(3) 0.005(3) 0.003(3)
N4 0.016(4) 0.023(4) 0.028(4) 0.004(3) 0.007(3) 0.003(3)
N5 0.014(4) 0.029(4) 0.024(4) 0.000(3) 0.000(3) 0.002(3)
N6 0.014(4) 0.026(4) 0.027(4) 0.005(3) 0.004(3) 0.003(3)
N7 0.036(5) 0.047(6) 0.094(7) -0.010(5) 0.026(5) -0.022(6)
N8 0.041(6) 0.035(5) 0.038(5) 0.007(4) 0.013(4) 0.011(4)
N9 0.015(4) 0.027(4) 0.032(5) 0.004(3) 0.002(3) 0.005(4)
N10 0.021(4) 0.020(4) 0.028(5) 0.002(3) 0.010(3) 0.006(3)
C1 0.007(4) 0.036(5) 0.019(5) 0.009(4) 0.006(3) -0.001(4)
C2 0.006(4) 0.030(5) 0.013(4) 0.002(3) -0.001(3) 0.000(4)
C3 0.023(5) 0.027(5) 0.016(5) 0.000(4) 0.013(4) 0.002(4)
C4 0.016(4) 0.026(5) 0.014(4) 0.004(4) 0.010(3) 0.004(3)
C5 0.012(4) 0.029(5) 0.021(5) 0.000(4) 0.006(4) 0.008(4)
C6 0.021(5) 0.019(5) 0.021(5) 0.008(4) 0.003(4) 0.003(4)
C7 0.013(4) 0.021(5) 0.027(5) -0.003(4) 0.000(4) -0.002(4)
C8 0.019(5) 0.023(5) 0.032(6) -0.004(4) 0.009(4) 0.005(4)
C9 0.012(4) 0.022(5) 0.019(5) 0.006(3) 0.002(3) 0.001(4)
C10 0.016(5) 0.065(8) 0.039(7) 0.009(5) 0.016(5) 0.011(6)
C11 0.019(5) 0.023(5) 0.022(5) -0.001(4) 0.004(4) 0.000(4)
C12 0.022(5) 0.018(5) 0.016(4) -0.005(4) 0.010(4) -0.002(3)
C13 0.012(4) 0.022(5) 0.026(5) -0.004(4) 0.005(4) 0.000(4)
C14 0.017(4) 0.022(5) 0.013(4) -0.003(4) 0.004(3) -0.005(3)
C15 0.023(5) 0.027(5) 0.022(5) 0.001(4) 0.009(4) -0.002(4)
C16 0.019(5) 0.027(5) 0.030(5) 0.007(4) 0.007(4) 0.014(4)
C17 0.021(5) 0.032(6) 0.028(5) 0.007(4) 0.014(4) 0.003(4)
C18 0.016(4) 0.026(5) 0.019(5) -0.007(4) 0.003(4) 0.002(4)

loop_
_atom_type_symbol
_atom_type_description
_atom_type_scat_dispersion_real
_atom_type_scat_dispersion_imag
_atom_type_scat_source
C C 0.0033 0.0016 'International Tables Vol C Tables 4.2.6.8 and 6.1.1.4'
H H 0.0000 0.0000 'International Tables Vol C Tables 4.2.6.8 and 6.1.1.4'
N N 0.0061 0.0033 'International Tables Vol C Tables 4.2.6.8 and 6.1.1.4'
O O 0.0106 0.0060 'International Tables Vol C Tables 4.2.6.8 and 6.1.1.4'
Cu Cu 0.3201 1.2651 'International Tables Vol C Tables 4.2.6.8 and 6.1.1.4'
Se Se -0.0929 2.2259 'International Tables Vol C Tables 4.2.6.8 and 6.1.1.4'

loop_
_geom_angle_atom_site_label_1
_geom_angle_atom_site_label_2
_geom_angle_atom_site_label_3
_geom_angle
C3 Se1 C12 97.9(4)
O8 Cu1 N4 91.0(3)
O8 Cu1 O10 92.5(3)
N4 Cu1 O10 168.5(3)
O8 Cu1 N6 170.8(3)
N4 Cu1 N6 79.9(3)
O10 Cu1 N6 96.1(3)
O8 Cu1 O9 88.0(3)
N4 Cu1 O9 102.8(3)
O10 Cu1 O9 88.3(2)
N6 Cu1 O9 95.3(3)
N1 Cu2 O1 173.1(3)
N1 Cu2 O5 96.5(3)
O1 Cu2 O5 86.7(3)
N1 Cu2 N3 80.1(3)
O1 Cu2 N3 97.3(3)
O5 Cu2 N3 173.7(3)
N1 Cu2 O2 96.1(3)
O1 Cu2 O2 90.4(3)
O5 Cu2 O2 81.3(3)
N3 Cu2 O2 93.7(3)
Cu2 O1 H1O1 93.2
Cu2 O1 H2O1 131.0
H1O1 O1 H2O1 115.1
N8 O2 Cu2 125.3(6)
N7 O5 Cu2 108.0(7)
Cu1 O8 H1O8 111.7
Cu1 O8 H2O8 121.2
H1O8 O8 H2O8 113.1
Cu1 O9 H1O9 105.7
Cu1 O9 H2O9 97.5
H1O9 O9 H2O9 107.5
Cu1 O9 H3O9 104.7
H1O9 O9 H3O9 119.4
H2O9 O9 H3O9 118.8
N9 O10 Cu1 106.7(5)
H1WA O1WA H2WA 106.2
H1WB O1WB H2WB 109.3
C4 N1 N2 105.2(7)
C4 N1 Cu2 115.9(5)
N2 N1 Cu2 137.9(6)
C2 N2 N1 112.7(7)
C2 N2 H1N2 130.9
N1 N2 H1N2 116.0
C5 N3 C9 118.0(7)
C5 N3 Cu2 115.9(6)
C9 N3 Cu2 126.1(6)
C13 N4 N5 107.3(7)
C13 N4 Cu1 115.8(6)
N5 N4 Cu1 135.4(6)
C11 N5 N4 110.9(7)
C11 N5 H1N 124.5
N4 N5 H1N 124.6
C14 N6 C18 119.4(8)
C14 N6 Cu1 116.2(6)
C18 N6 Cu1 124.4(6)
O6 N7 O7 127.9(13)
O6 N7 O5 117.4(10)
O7 N7 O5 114.4(12)
O3 N8 O4 119.6(10)
O3 N8 O2 120.7(9)
O4 N8 O2 119.5(9)
O12 N9 O11 124.5(8)
O12 N9 O10 119.0(7)
O11 N9 O10 116.5(7)
O13 N10 O15 119.9(7)
O13 N10 O14 121.1(7)
O15 N10 O14 119.0(8)
C2 C1 H1A 109.5
C2 C1 H1B 109.5
H1A C1 H1B 109.5
C2 C1 H1C 109.5
H1A C1 H1C 109.5
H1B C1 H1C 109.5
N2 C2 C3 106.4(7)
N2 C2 C1 123.3(8)
C3 C2 C1 130.3(8)
C2 C3 C4 106.5(8)
C2 C3 Se1 124.5(6)
C4 C3 Se1 129.1(7)
N1 C4 C3 109.3(8)
N1 C4 C5 114.7(7)
C3 C4 C5 136.0(8)
N3 C5 C6 123.4(8)
N3 C5 C4 112.4(8)
C6 C5 C4 124.1(8)
C5 C6 C7 117.5(8)
C5 C6 H6 121.3
C7 C6 H6 121.3
C6 C7 C8 120.6(8)
C6 C7 H7 119.7
C8 C7 H7 119.7
C9 C8 C7 118.8(8)
C9 C8 H8 120.6
C7 C8 H8 120.6
N3 C9 C8 121.8(8)
N3 C9 H9 119.1
C8 C9 H9 119.1
C11 C10 H10A 109.5
C11 C10 H10B 109.5
H10A C10 H10B 109.5
C11 C10 H10C 109.5
H10A C10 H10C 109.5
H10B C10 H10C 109.5
N5 C11 C12 107.0(7)
N5 C11 C10 120.4(8)
C12 C11 C10 132.5(9)
C11 C12 C13 105.7(8)
C11 C12 Se1 124.9(6)
C13 C12 Se1 129.0(7)
N4 C13 C12 109.1(8)
N4 C13 C14 115.0(7)
C12 C13 C14 135.9(9)
N6 C14 C15 122.6(8)
N6 C14 C13 112.0(8)
C15 C14 C13 125.3(8)
C16 C15 C14 118.0(8)
C16 C15 H15 121.0
C14 C15 H15 121.0
C15 C16 C17 119.1(9)
C15 C16 H16 120.4
C17 C16 H16 120.4
C18 C17 C16 120.1(8)
C18 C17 H17 120.0
C16 C17 H17 120.0
N6 C18 C17 120.8(8)
N6 C18 H18 119.6
C17 C18 H18 119.6

loop_
_geom_bond_atom_site_label_1
_geom_bond_atom_site_label_2
_geom_bond_distance
Se1 C3 1.903(9)
Se1 C12 1.909(9)
Cu1 O8 1.966(6)
Cu1 N4 1.980(7)
Cu1 O10 1.988(6)
Cu1 N6 1.998(7)
Cu1 O9 2.254(7)
Cu2 N1 1.961(7)
Cu2 O1 1.978(6)
Cu2 O5 1.979(7)
Cu2 N3 2.015(7)
Cu2 O2 2.345(7)
O1 H1O1 0.8502
O1 H2O1 0.9965
O2 N8 1.270(10)
O3 N8 1.225(12)
O4 N8 1.252(12)
O5 N7 1.309(12)
O6 N7 1.231(12)
O7 N7 1.247(12)
O8 H1O8 0.8521
O8 H2O8 0.9420
O9 H1O9 0.8544
O9 H2O9 0.8510
O9 H3O9 0.8534
O10 N9 1.311(9)
O11 N9 1.242(9)
O12 N9 1.222(9)
O13 N10 1.233(10)
O14 N10 1.276(9)
O15 N10 1.261(9)
O1WA H1WA 0.8913
O1WA H2WA 0.9065
O1WB H1WB 0.9407
O1WB H2WB 0.8807
N1 C4 1.352(11)
N1 N2 1.373(9)
N2 C2 1.344(10)
N2 H1N2 0.7989
N3 C5 1.348(10)
N3 C9 1.374(10)
N4 C13 1.315(11)
N4 N5 1.361(10)
N5 C11 1.342(11)
N5 H1N 0.8600
N6 C14 1.342(11)
N6 C18 1.356(10)
C1 C2 1.486(11)
C1 H1A 0.9600
C1 H1B 0.9600
C1 H1C 0.9600
C2 C3 1.380(12)
C3 C4 1.425(11)
C4 C5 1.476(11)
C5 C6 1.384(12)
C6 C7 1.386(12)
C6 H6 0.9300
C7 C8 1.389(12)
C7 H7 0.9300
C8 C9 1.376(12)
C8 H8 0.9300
C9 H9 0.9300
C10 C11 1.516(12)
C10 H10A 0.9600
C10 H10B 0.9600
C10 H10C 0.9600
C11 C12 1.377(12)
C12 C13 1.423(11)
C13 C14 1.490(11)
C14 C15 1.390(13)
C15 C16 1.379(12)
C15 H15 0.9300
C16 C17 1.402(12)
C16 H16 0.9300
C17 C18 1.366(13)
C17 H17 0.9300
C18 H18 0.9300

loop_
_geom_hbond_atom_site_label_D
_geom_hbond_atom_site_label_H
_geom_hbond_atom_site_label_A
_geom_hbond_site_symmetry_A
_geom_hbond_distance_DH
_geom_hbond_distance_HA
_geom_hbond_distance_DA
_geom_hbond_angle_DHA
O1 H1O1 O4 . 0.85 1.86 2.710(12) 176
O1 H2O1 O15 1_654 1.00 1.77 2.763(9) 174
O8 H1O8 O14 . 0.85 2.02 2.744(9) 142
O8 H2O8 O2 1_556 0.94 1.88 2.772(9) 156
O9 H1O9 O13 . 0.85 1.88 2.732(9) 173
O9 H2O9 O9 2_556 0.85 1.94 2.794(9) 175
O9 H3O9 O1WA 2_556 0.85 2.40 3.024(18) 131
O9 H3O9 O1WB 2_556 0.85 1.91 2.723(16) 159
N2 H1N2 O14 1_554 0.80 2.08 2.822(10) 155
N5 H1N O1WA . 0.86 2.04 2.878(18) 166
O1WA H1WA O5 1_556 0.89 2.44 3.320(17) 169
O1WA H2WA O1WA 2_656 0.91 2.02 2.92(3) 169
O1WB H2WB O7 1_556 0.88 1.56 2.441(19) 175

loop_
_geom_torsion_atom_site_label_1
_geom_torsion_atom_site_label_2
_geom_torsion_atom_site_label_3
_geom_torsion_atom_site_label_4
_geom_torsion
N1 Cu2 O2 N8 148.5(7)
O1 Cu2 O2 N8 -29.2(7)
O5 Cu2 O2 N8 -115.8(7)
N3 Cu2 O2 N8 68.1(7)
N1 Cu2 O5 N7 -92.2(6)
O1 Cu2 O5 N7 81.7(6)
O2 Cu2 O5 N7 172.6(6)
O8 Cu1 O10 N9 72.0(5)
N4 Cu1 O10 N9 -35.9(16)
N6 Cu1 O10 N9 -105.0(5)
O9 Cu1 O10 N9 159.9(5)
O5 Cu2 N1 C4 176.4(6)
N3 Cu2 N1 C4 -9.0(6)
O2 Cu2 N1 C4 -101.7(6)
O5 Cu2 N1 N2 9.8(9)
N3 Cu2 N1 N2 -175.5(9)
O2 Cu2 N1 N2 91.7(9)
C4 N1 N2 C2 0.9(9)
Cu2 N1 N2 C2 168.4(7)
N1 Cu2 N3 C5 5.8(6)
O1 Cu2 N3 C5 -167.8(6)
O2 Cu2 N3 C5 101.3(6)
N1 Cu2 N3 C9 -173.1(7)
O1 Cu2 N3 C9 13.4(7)
O2 Cu2 N3 C9 -77.5(7)
O8 Cu1 N4 C13 -169.3(7)
O10 Cu1 N4 C13 -61.3(17)
N6 Cu1 N4 C13 9.3(6)
O9 Cu1 N4 C13 102.5(7)
O8 Cu1 N4 N5 -5.6(8)
O10 Cu1 N4 N5 102.4(15)
N6 Cu1 N4 N5 173.0(9)
O9 Cu1 N4 N5 -93.7(8)
C13 N4 N5 C11 -1.0(10)
Cu1 N4 N5 C11 -165.6(7)
N4 Cu1 N6 C14 -5.6(6)
O10 Cu1 N6 C14 163.4(6)
O9 Cu1 N6 C14 -107.7(6)
N4 Cu1 N6 C18 172.9(8)
O10 Cu1 N6 C18 -18.0(7)
O9 Cu1 N6 C18 70.8(7)
Cu2 O5 N7 O6 8.7(12)
Cu2 O5 N7 O7 -166.3(8)
Cu2 O2 N8 O3 -165.3(8)
Cu2 O2 N8 O4 19.6(13)
Cu1 O10 N9 O12 -173.5(6)
Cu1 O10 N9 O11 7.8(8)
N1 N2 C2 C3 -0.7(10)
N1 N2 C2 C1 179.2(8)
N2 C2 C3 C4 0.2(10)
C1 C2 C3 C4 -179.6(9)
N2 C2 C3 Se1 179.6(6)
C1 C2 C3 Se1 -0.3(14)
C12 Se1 C3 C2 70.2(8)
C12 Se1 C3 C4 -110.6(9)
N2 N1 C4 C3 -0.7(9)
Cu2 N1 C4 C3 -171.5(6)
N2 N1 C4 C5 -178.7(7)
Cu2 N1 C4 C5 10.6(10)
C2 C3 C4 N1 0.3(10)
Se1 C3 C4 N1 -179.0(7)
C2 C3 C4 C5 177.7(10)
Se1 C3 C4 C5 -1.7(16)
C9 N3 C5 C6 0.1(13)
Cu2 N3 C5 C6 -178.8(7)
C9 N3 C5 C4 177.1(7)
Cu2 N3 C5 C4 -1.9(9)
N1 C4 C5 N3 -5.5(11)
C3 C4 C5 N3 177.2(10)
N1 C4 C5 C6 171.4(8)
C3 C4 C5 C6 -5.8(16)
N3 C5 C6 C7 0.1(13)
C4 C5 C6 C7 -176.5(8)
C5 C6 C7 C8 0.3(13)
C6 C7 C8 C9 -0.9(14)
C5 N3 C9 C8 -0.8(12)
Cu2 N3 C9 C8 178.0(7)
C7 C8 C9 N3 1.2(13)
N4 N5 C11 C12 0.3(10)
N4 N5 C11 C10 -176.9(8)
N5 C11 C12 C13 0.4(10)
C10 C11 C12 C13 177.2(10)
N5 C11 C12 Se1 173.5(6)
C10 C11 C12 Se1 -9.8(15)
C3 Se1 C12 C11 67.1(8)
C3 Se1 C12 C13 -121.5(8)
N5 N4 C13 C12 1.2(10)
Cu1 N4 C13 C12 169.3(6)
N5 N4 C13 C14 -179.3(7)
Cu1 N4 C13 C14 -11.2(10)
C11 C12 C13 N4 -1.0(10)
Se1 C12 C13 N4 -173.7(7)
C11 C12 C13 C14 179.6(10)
Se1 C12 C13 C14 6.9(15)
C18 N6 C14 C15 0.2(13)
Cu1 N6 C14 C15 178.9(7)
C18 N6 C14 C13 -177.2(7)
Cu1 N6 C14 C13 1.5(9)
N4 C13 C14 N6 6.3(11)
C12 C13 C14 N6 -174.4(9)
N4 C13 C14 C15 -171.0(9)
C12 C13 C14 C15 8.4(16)
N6 C14 C15 C16 1.7(14)
C13 C14 C15 C16 178.7(8)
C14 C15 C16 C17 -1.7(14)
C15 C16 C17 C18 -0.1(14)
C14 N6 C18 C17 -2.1(13)
Cu1 N6 C18 C17 179.4(7)
C16 C17 C18 N6 2.0(14)
